data_8103474
loop_
_publ_author_name
'Jung, W.'

_publ_section_title
;
 Die Kristallstruktur von Li3 Ni20 B6 und Li3 Ni16 B8
;
_journal_name_full 'Zeitschrift fuer Kristallographie (149,1979-)'
_journal_page_first 113
_journal_page_last 120
_journal_volume 151
_journal_year 1980
_chemical_formula_sum 'B15.44 Li5.56 Ni32'
_chemical_name_systematic 'Li5.56 Ni32 B15.44'
_space_group_IT_number 127
_symmetry_space_group_name_Hall '-P 4 2ab'
_symmetry_space_group_name_H-M 'P 4/m b m'
_cell_angle_alpha 90
_cell_angle_beta 90
_cell_angle_gamma 90
_cell_formula_units_Z 1
_cell_length_a 8.216
_cell_length_b 8.216
_cell_length_c 7.414
_cell_volume 500.465
_citation_journal_id_ASTM ZEKRDZ
_cod_data_source_file boron0-1_557.cif
_cod_data_source_block B15.44Li5.56Ni32
_cod_original_cell_volume 500.4647
_cod_database_code 8103474

loop_
_symmetry_equiv_pos_as_xyz
x,y,z
-y,x,z
-x,-y,z
y,-x,z
x+1/2,-y+1/2,-z
y+1/2,x+1/2,-z
-x+1/2,y+1/2,-z
-y+1/2,-x+1/2,-z
-x,-y,-z
y,-x,-z
x,y,-z
-y,x,-z
-x-1/2,y-1/2,z
-y-1/2,-x-1/2,z
x-1/2,-y-1/2,z
y-1/2,x-1/2,z

loop_
_atom_site_label
_atom_site_type_symbol
_atom_site_fract_x
_atom_site_fract_y
_atom_site_fract_z
_atom_site_occupancy
_atom_site_U_iso_or_equiv
Ni1 Ni 0.195 0.1023 0 1 0.0
B1 B 0 0 0.146 1 0.0
Ni4 Ni 0.1849 0.6849 0.5 1 0.0
Li1 Li 0 0 0.5 1 0.0
B2 B 0.169 0.669 0.215 1 0.0
B3 B 0.365 0.865 0.5 0.86 0.0
Ni3 Ni 0 0.5 0.3263 1 0.0
Ni2 Ni 0.0688 0.2126 0.2847 1 0.0
Li2 Li 0.4 0.9 0 0.89 0.0
